data_4072360
loop_
_publ_author_name
'Wagler, J\"org'
'Hill, Anthony F.'

_publ_section_title
;
 Ring Opening of Organosilicon-Substituted Benzoxazolinone: A Convenient
 Route to Chelating Ureato and Carbamido Ligands
;
_journal_issue 24
_journal_name_full Organometallics
_journal_page_first 6579
_journal_paper_doi 10.1021/om800796z
_journal_volume 27
_journal_year 2008
_chemical_formula_moiety 'C11 H11 N3 O2'
_chemical_formula_sum 'C11 H11 N3 O2'
_chemical_formula_weight 217.23
_chemical_name_systematic
;
 ?
;
_space_group_IT_number 14
_symmetry_cell_setting monoclinic
_symmetry_space_group_name_Hall '-P 2ybc'
_symmetry_space_group_name_H-M 'P 1 21/c 1'
_atom_sites_solution_hydrogens geom
_atom_sites_solution_primary direct
_atom_sites_solution_secondary difmap
_audit_creation_method SHELXL-97
_cell_angle_alpha 90.00
_cell_angle_beta 97.017(2)
_cell_angle_gamma 90.00
_cell_formula_units_Z 4
_cell_length_a 12.2364(6)
_cell_length_b 13.4662(6)
_cell_length_c 6.1023(3)
_cell_measurement_reflns_used 61893
_cell_measurement_temperature 100(2)
_cell_measurement_theta_max 30.034
_cell_measurement_theta_min 2.546
_cell_volume 997.99(8)
_computing_structure_refinement 'SHELXL-97 (Sheldrick, 1997)'
_diffrn_ambient_temperature 100(2)
_diffrn_measured_fraction_theta_full 0.997
_diffrn_measured_fraction_theta_max 0.997
_diffrn_measurement_device_type 'Nonius Kappa CCD area detector'
_diffrn_measurement_method 'phi and omega scans'
_diffrn_radiation_monochromator graphite
_diffrn_radiation_source 'fine-focus sealed tube'
_diffrn_radiation_type MoK\a
_diffrn_radiation_wavelength 0.71073
_diffrn_reflns_av_R_equivalents 0.0481
_diffrn_reflns_av_sigmaI/netI 0.0338
_diffrn_reflns_limit_h_max 17
_diffrn_reflns_limit_h_min -17
_diffrn_reflns_limit_k_max 18
_diffrn_reflns_limit_k_min -18
_diffrn_reflns_limit_l_max 8
_diffrn_reflns_limit_l_min -8
_diffrn_reflns_number 16019
_diffrn_reflns_theta_full 30.00
_diffrn_reflns_theta_max 30.00
_diffrn_reflns_theta_min 3.46
_exptl_absorpt_coefficient_mu 0.103
_exptl_absorpt_correction_T_max 0.985
_exptl_absorpt_correction_T_min 0.916
_exptl_absorpt_correction_type multi-scan
_exptl_absorpt_process_details SORTAV
_exptl_crystal_colour 'light brown'
_exptl_crystal_density_diffrn 1.446
_exptl_crystal_density_method 'not measured'
_exptl_crystal_description piece
_exptl_crystal_F_000 456
_exptl_crystal_size_max 0.49
_exptl_crystal_size_mid 0.32
_exptl_crystal_size_min 0.16
_refine_diff_density_max 0.292
_refine_diff_density_min -0.212
_refine_diff_density_rms 0.046
_refine_ls_extinction_method none
_refine_ls_goodness_of_fit_ref 1.058
_refine_ls_hydrogen_treatment mixed
_refine_ls_matrix_type full
_refine_ls_number_parameters 154
_refine_ls_number_reflns 2912
_refine_ls_number_restraints 0
_refine_ls_restrained_S_all 1.058
_refine_ls_R_factor_all 0.0600
_refine_ls_R_factor_gt 0.0418
_refine_ls_shift/su_max 0.001
_refine_ls_shift/su_mean 0.000
_refine_ls_structure_factor_coef Fsqd
_refine_ls_weighting_details 'calc w=1/[\s^2^(Fo^2^)+(0.0443P)^2^+0.3304P] where P=(Fo^2^+2Fc^2^)/3'
_refine_ls_weighting_scheme calc
_refine_ls_wR_factor_gt 0.0983
_refine_ls_wR_factor_ref 0.1045
_reflns_number_gt 2301
_reflns_number_total 2912
_reflns_threshold_expression >2sigma(I)
_cod_data_source_file om800796z_si_008.cif
_cod_data_source_block compd10b
_cod_original_sg_symbol_Hall -P2ybc
_cod_original_sg_symbol_H-M P21/c
_cod_database_code 4072360

loop_
_symmetry_equiv_pos_as_xyz
'x, y, z'
'-x, y+1/2, -z+1/2'
'-x, -y, -z'
'x, -y-1/2, z-1/2'

loop_
_atom_site_label
_atom_site_type_symbol
_atom_site_fract_x
_atom_site_fract_y
_atom_site_fract_z
_atom_site_U_iso_or_equiv
_atom_site_adp_type
_atom_site_occupancy
_atom_site_symmetry_multiplicity
_atom_site_calc_flag
_atom_site_refinement_flags
O1 O 0.12953(7) 0.92557(7) 0.25326(15) 0.0281(2) Uani 1 1 d .
O2 O 0.45127(7) 1.09919(7) 0.61129(15) 0.0233(2) Uani 1 1 d .
H2O H 0.5078(16) 1.1014(15) 0.728(4) 0.054(6) Uiso 1 1 d .
N1 N 0.38506(8) 0.90026(7) 0.03236(16) 0.0202(2) Uani 1 1 d .
N2 N 0.21919(8) 0.86397(7) -0.14088(16) 0.0192(2) Uani 1 1 d .
N3 N 0.28876(8) 1.01269(7) 0.35293(15) 0.0180(2) Uani 1 1 d .
H3N H 0.3595(13) 1.0185(11) 0.328(2) 0.024(4) Uiso 1 1 d .
C1 C 0.39631(11) 0.85460(9) -0.16477(19) 0.0231(3) Uani 1 1 d .
H1 H 0.4645 0.8407 -0.2181 0.028 Uiso 1 1 calc R
C2 C 0.29514(11) 0.83215(9) -0.27266(19) 0.0219(3) Uani 1 1 d .
H2 H 0.2802 0.8005 -0.4123 0.026 Uiso 1 1 calc R
C3 C 0.09976(10) 0.85502(10) -0.1984(2) 0.0241(3) Uani 1 1 d .
H3A H 0.0823 0.8513 -0.3592 0.036 Uiso 1 1 calc R
H3B H 0.0634 0.9131 -0.1430 0.036 Uiso 1 1 calc R
H3C H 0.0738 0.7947 -0.1314 0.036 Uiso 1 1 calc R
C4 C 0.27745(10) 0.90535(8) 0.04170(18) 0.0173(2) Uani 1 1 d .
C5 C 0.22402(10) 0.94870(9) 0.22500(18) 0.0188(2) Uani 1 1 d .
C6 C 0.26083(9) 1.06512(8) 0.53938(17) 0.0166(2) Uani 1 1 d .
C7 C 0.15381(10) 1.07641(8) 0.59113(19) 0.0196(2) Uani 1 1 d .
H7 H 0.0938 1.0486 0.4976 0.024 Uiso 1 1 calc R
C8 C 0.13455(10) 1.12855(9) 0.7802(2) 0.0212(2) Uani 1 1 d .
H8 H 0.0616 1.1349 0.8168 0.025 Uiso 1 1 calc R
C9 C 0.22131(10) 1.17105(9) 0.91459(19) 0.0209(2) Uani 1 1 d .
H9 H 0.2081 1.2058 1.0442 0.025 Uiso 1 1 calc R
C10 C 0.32773(10) 1.16282(9) 0.85976(19) 0.0204(2) Uani 1 1 d .
H10 H 0.3868 1.1940 0.9497 0.025 Uiso 1 1 calc R
C11 C 0.34870(9) 1.10951(8) 0.67485(18) 0.0175(2) Uani 1 1 d .

loop_
_atom_site_aniso_label
_atom_site_aniso_U_11
_atom_site_aniso_U_22
_atom_site_aniso_U_33
_atom_site_aniso_U_23
_atom_site_aniso_U_13
_atom_site_aniso_U_12
O1 0.0227(5) 0.0378(5) 0.0247(4) -0.0082(4) 0.0059(3) -0.0101(4)
O2 0.0162(4) 0.0309(5) 0.0228(4) -0.0078(4) 0.0031(3) -0.0005(3)
N1 0.0213(5) 0.0208(5) 0.0186(5) -0.0008(4) 0.0029(4) 0.0005(4)
N2 0.0236(5) 0.0164(4) 0.0170(4) 0.0006(3) 0.0002(4) -0.0010(4)
N3 0.0182(5) 0.0190(5) 0.0170(4) -0.0018(4) 0.0035(3) -0.0009(4)
C1 0.0276(6) 0.0229(6) 0.0193(5) -0.0002(4) 0.0055(5) 0.0048(5)
C2 0.0318(7) 0.0177(5) 0.0161(5) -0.0003(4) 0.0026(4) 0.0028(5)
C3 0.0240(6) 0.0253(6) 0.0217(6) 0.0007(5) -0.0026(4) -0.0047(5)
C4 0.0209(6) 0.0153(5) 0.0154(5) 0.0012(4) 0.0009(4) -0.0009(4)
C5 0.0208(6) 0.0200(5) 0.0156(5) 0.0013(4) 0.0013(4) -0.0010(4)
C6 0.0206(6) 0.0143(5) 0.0151(5) 0.0010(4) 0.0030(4) 0.0012(4)
C7 0.0190(6) 0.0175(5) 0.0222(5) 0.0008(4) 0.0020(4) -0.0009(4)
C8 0.0211(6) 0.0193(5) 0.0244(6) 0.0009(4) 0.0081(4) 0.0020(5)
C9 0.0256(6) 0.0191(5) 0.0189(5) -0.0003(4) 0.0057(4) 0.0035(5)
C10 0.0220(6) 0.0197(5) 0.0192(5) -0.0027(4) 0.0010(4) 0.0005(4)
C11 0.0170(5) 0.0176(5) 0.0183(5) 0.0000(4) 0.0034(4) 0.0009(4)

loop_
_atom_type_symbol
_atom_type_description
_atom_type_scat_dispersion_real
_atom_type_scat_dispersion_imag
_atom_type_scat_source
C C 0.0033 0.0016 'International Tables Vol C Tables 4.2.6.8 and 6.1.1.4'
H H 0.0000 0.0000 'International Tables Vol C Tables 4.2.6.8 and 6.1.1.4'
N N 0.0061 0.0033 'International Tables Vol C Tables 4.2.6.8 and 6.1.1.4'
O O 0.0106 0.0060 'International Tables Vol C Tables 4.2.6.8 and 6.1.1.4'

loop_
_geom_angle_atom_site_label_1
_geom_angle_atom_site_label_2
_geom_angle_atom_site_label_3
_geom_angle
C11 O2 H2O 113.8(12)
C4 N1 C1 105.49(10)
C4 N2 C2 106.41(10)
C4 N2 C3 129.39(10)
C2 N2 C3 124.19(10)
C5 N3 C6 126.86(10)
C5 N3 H3N 117.8(9)
C6 N3 H3N 115.0(9)
C2 C1 N1 109.89(11)
C2 C1 H1 125.1
N1 C1 H1 125.1
C1 C2 N2 106.75(10)
C1 C2 H2 126.6
N2 C2 H2 126.6
N2 C3 H3A 109.5
N2 C3 H3B 109.5
H3A C3 H3B 109.5
N2 C3 H3C 109.5
H3A C3 H3C 109.5
H3B C3 H3C 109.5
N1 C4 N2 111.46(10)
N1 C4 C5 125.75(10)
N2 C4 C5 122.79(11)
O1 C5 N3 125.10(11)
O1 C5 C4 120.99(10)
N3 C5 C4 113.90(10)
C7 C6 C11 119.52(10)
C7 C6 N3 124.24(10)
C11 C6 N3 116.23(10)
C6 C7 C8 120.07(11)
C6 C7 H7 120.0
C8 C7 H7 120.0
C9 C8 C7 120.23(11)
C9 C8 H8 119.9
C7 C8 H8 119.9
C8 C9 C10 119.91(11)
C8 C9 H9 120.0
C10 C9 H9 120.0
C11 C10 C9 120.63(11)
C11 C10 H10 119.7
C9 C10 H10 119.7
O2 C11 C10 123.47(10)
O2 C11 C6 116.93(10)
C10 C11 C6 119.59(11)

loop_
_geom_bond_atom_site_label_1
_geom_bond_atom_site_label_2
_geom_bond_distance
O1 C5 1.2297(14)
O2 C11 1.3653(14)
O2 H2O 0.93(2)
N1 C4 1.3266(15)
N1 C1 1.3728(15)
N2 C4 1.3660(14)
N2 C2 1.3698(16)
N2 C3 1.4656(16)
N3 C5 1.3522(15)
N3 C6 1.4159(14)
N3 H3N 0.900(15)
C1 C2 1.3632(18)
C1 H1 0.9500
C2 H2 0.9500
C3 H3A 0.9800
C3 H3B 0.9800
C3 H3C 0.9800
C4 C5 1.4827(16)
C6 C7 1.3924(16)
C6 C11 1.4069(16)
C7 C8 1.3951(16)
C7 H7 0.9500
C8 C9 1.3836(17)
C8 H8 0.9500
C9 C10 1.3880(16)
C9 H9 0.9500
C10 C11 1.3875(16)
C10 H10 0.9500

loop_
_geom_torsion_atom_site_label_1
_geom_torsion_atom_site_label_2
_geom_torsion_atom_site_label_3
_geom_torsion_atom_site_label_4
_geom_torsion
C4 N1 C1 C2 -0.22(13)
N1 C1 C2 N2 -0.16(14)
C4 N2 C2 C1 0.46(13)
C3 N2 C2 C1 179.11(11)
C1 N1 C4 N2 0.52(13)
C1 N1 C4 C5 179.85(11)
C2 N2 C4 N1 -0.63(13)
C3 N2 C4 N1 -179.18(11)
C2 N2 C4 C5 -179.98(10)
C3 N2 C4 C5 1.47(18)
C6 N3 C5 O1 -0.55(19)
C6 N3 C5 C4 -179.79(10)
N1 C4 C5 O1 -158.47(12)
N2 C4 C5 O1 20.78(17)
N1 C4 C5 N3 20.80(16)
N2 C4 C5 N3 -159.95(10)
C5 N3 C6 C7 -15.34(18)
C5 N3 C6 C11 166.07(11)
C11 C6 C7 C8 -2.16(17)
N3 C6 C7 C8 179.29(10)
C6 C7 C8 C9 1.36(17)
C7 C8 C9 C10 0.79(18)
C8 C9 C10 C11 -2.12(18)
C9 C10 C11 O2 179.56(11)
C9 C10 C11 C6 1.30(17)
C7 C6 C11 O2 -177.53(10)
N3 C6 C11 O2 1.13(15)
C7 C6 C11 C10 0.84(16)
N3 C6 C11 C10 179.51(10)

loop_
_cod_related_entry_id
_cod_related_entry_database
_cod_related_entry_code
1 ChemSpider 30659785
